data_7250815
loop_
_publ_author_name
'Khlifi, Houyem'
'Guesmi, Ahlem'
'Rabaaoui, Nejmeddine'
'Cherif, Mourad'
'Mhadhbi, Noureddine'
'El-Fattah, Wesam Abd'
'Ben Hamadi, Naoufel'
'Na\"ili, Houcine'

_publ_section_title
;
 From molecular architecture to environmental action: a new
 palladium-based perovskite catalyst as a cathodic modifier for
 electro-Fenton degradation
;
_journal_issue 37
_journal_name_full 'RSC Advances'
_journal_page_first 30326
_journal_page_last 30338
_journal_paper_doi 10.1039/D5RA03275J
_journal_volume 15
_journal_year 2025
_chemical_formula_moiety 'Cl3 H2 O Pd, C9 H8 N'
_chemical_formula_sum 'C9 H10 Cl3 N O Pd'
_chemical_formula_weight 360.93
_space_group_crystal_system monoclinic
_space_group_IT_number 14
_space_group_name_Hall '-P 2ybc'
_space_group_name_H-M_alt 'P 1 21/c 1'
_atom_sites_solution_hydrogens mixed
_atom_sites_solution_primary dual
_audit_creation_date 2023-10-12
_audit_creation_method
;
Olex2 1.5-ac5-024
(compiled 2022.04.12 svn.rca3783a0 for Rigaku Oxford Diffraction, GUI svn.r6498)
;
_audit_update_record
;
2025-04-15 deposited with the CCDC.	2025-08-18 downloaded from the CCDC.
;
_cell_angle_alpha 90
_cell_angle_beta 98.9150(10)
_cell_angle_gamma 90
_cell_formula_units_Z 8
_cell_length_a 15.3380(2)
_cell_length_b 7.47850(10)
_cell_length_c 20.6528(4)
_cell_measurement_reflns_used 27301
_cell_measurement_temperature 100.0(3)
_cell_measurement_theta_max 30.0790
_cell_measurement_theta_min 2.5650
_cell_volume 2340.37(6)
_computing_cell_refinement 'CrysAlisPro 1.171.42.101a (Rigaku OD, 2023)'
_computing_data_collection 'CrysAlisPro 1.171.42.101a (Rigaku OD, 2023)'
_computing_data_reduction 'CrysAlisPro 1.171.42.101a (Rigaku OD, 2023)'
_computing_molecular_graphics 'Olex2 1.5-ac5-024 (Dolomanov et al., 2009)'
_computing_publication_material 'Olex2 1.5-ac5-024 (Dolomanov et al., 2009)'
_computing_structure_refinement 'SHELXL 2018/3 (Sheldrick, 2015)'
_computing_structure_solution 'SHELXT 2018/2 (Sheldrick, 2018)'
_diffrn_ambient_environment N~2~
_diffrn_ambient_temperature 100.0(3)
_diffrn_detector 'Hybrid Pixel Array Detector'
_diffrn_detector_area_resol_mean 10.0000
_diffrn_detector_type 'HyPix-Arc 100'
_diffrn_measured_fraction_theta_full 0.999
_diffrn_measured_fraction_theta_max 0.877
_diffrn_measurement_details
;
List of Runs (angles in degrees, time in seconds):

  # Type    Start    End  Width  t~exp~   \w     \q     \k     \f   Frames
#--------------------------------------------------------------------------
  1  \w     -7.00  39.00   0.50    1.99    --    8.76  57.00-180.00   92
  2  \w     -7.00  39.00   0.50    1.99    --    8.76  57.00-150.00   92
  3  \w     -7.00  25.00   0.50    1.99    --    8.76  57.00-120.00   64
  4  \w     -7.00  39.00   0.50    1.99    --    8.76  57.00 -30.00   92
  5  \w     -7.00  39.00   0.50    1.99    --    8.76  57.00  60.00   92
  6  \w    -61.00 -35.00   0.50    1.99    --   -7.66 126.00 -11.25   52
  7  \w    -58.00 -31.00   0.50    1.99    --   -7.66 121.00  26.79   54
  8  \w    -39.00 -11.00   0.50    1.99    --   -7.66  90.00 171.45   56
  9  \w    -89.00 -40.00   0.50    1.99    --   -7.66 -19.00 -60.00   98
 10  \w    -89.00 -40.00   0.50    1.99    --   -7.66 -19.00-150.00   98
 11  \w    -72.00 -40.00   0.50    1.99    --    8.76 -19.00-120.00   64
 12  \w    -72.00 -40.00   0.50    1.99    --    8.76 -19.00-150.00   64
 13  \w    -72.00 -40.00   0.50    1.99    --    8.76 -19.00 -90.00   64
 14  \w    -72.00 -40.00   0.50    1.99    --    8.76 -19.00 -60.00   64
 15  \w    -26.00  29.00   0.50    1.99    --    8.76 -72.00 -29.00  110
 16  \w    -72.00 -40.00   0.50    1.99    --    8.76 -19.00  30.00   64
 17  \w    -72.00 -40.00   0.50    1.99    --    8.76 -19.00 120.00   64
 18  \w     -4.00  46.00   0.50    1.99    --    8.76 -99.00 120.00  100
 19  \w     14.00  62.00   0.50    1.99    --    8.76-126.00  -4.75   96
 20  \w     14.00  64.00   0.50    1.99    --   10.00-127.00-119.96  100
;
_diffrn_measurement_device 'four-circle diffractometer'
_diffrn_measurement_device_type 'XtaLAB Synergy, Dualflex, HyPix-Arc 100'
_diffrn_measurement_method '\w scans'
_diffrn_orient_matrix_type 'CrysAlisPro convention (1999,Acta A55,543-557)'
_diffrn_orient_matrix_UB_11 -0.0072465000
_diffrn_orient_matrix_UB_12 0.0616210000
_diffrn_orient_matrix_UB_13 0.0247178000
_diffrn_orient_matrix_UB_21 -0.0324233000
_diffrn_orient_matrix_UB_22 0.0441447000
_diffrn_orient_matrix_UB_23 -0.0226530000
_diffrn_orient_matrix_UB_31 -0.0330481000
_diffrn_orient_matrix_UB_32 -0.0568754000
_diffrn_orient_matrix_UB_33 0.0091581000
_diffrn_radiation_monochromator mirror
_diffrn_radiation_probe x-ray
_diffrn_radiation_type 'Mo K\a'
_diffrn_radiation_wavelength 0.71073
_diffrn_reflns_av_R_equivalents 0.0364
_diffrn_reflns_av_unetI/netI 0.0234
_diffrn_reflns_Laue_measured_fraction_full 0.999
_diffrn_reflns_Laue_measured_fraction_max 0.877
_diffrn_reflns_limit_h_max 20
_diffrn_reflns_limit_h_min -21
_diffrn_reflns_limit_k_max 10
_diffrn_reflns_limit_k_min -10
_diffrn_reflns_limit_l_max 27
_diffrn_reflns_limit_l_min -27
_diffrn_reflns_number 52278
_diffrn_reflns_point_group_measured_fraction_full 0.999
_diffrn_reflns_point_group_measured_fraction_max 0.877
_diffrn_reflns_theta_full 25.242
_diffrn_reflns_theta_max 30.532
_diffrn_reflns_theta_min 2.574
_diffrn_source 'micro-focus sealed X-ray tube'
_diffrn_source_type 'PhotonJet (Mo) X-ray Source'
_exptl_absorpt_coefficient_mu 2.241
_exptl_absorpt_correction_T_max 1.00000
_exptl_absorpt_correction_T_min 0.65274
_exptl_absorpt_correction_type multi-scan
_exptl_absorpt_process_details
;
CrysAlisPro 1.171.42.101a (Rigaku Oxford Diffraction, 2023)
Empirical absorption correction using spherical harmonics,
implemented in SCALE3 ABSPACK scaling algorithm.
;
_exptl_crystal_colour colourless
_exptl_crystal_colour_primary colourless
_exptl_crystal_density_diffrn 2.049
_exptl_crystal_description needle
_exptl_crystal_F_000 1408
_exptl_crystal_size_max 0.295
_exptl_crystal_size_mid 0.117
_exptl_crystal_size_min 0.09
_refine_diff_density_max 1.159
_refine_diff_density_min -0.861
_refine_diff_density_rms 0.153
_refine_ls_extinction_method none
_refine_ls_goodness_of_fit_ref 1.047
_refine_ls_hydrogen_treatment constr
_refine_ls_matrix_type full
_refine_ls_number_parameters 275
_refine_ls_number_reflns 6286
_refine_ls_number_restraints 1
_refine_ls_restrained_S_all 1.047
_refine_ls_R_factor_all 0.0378
_refine_ls_R_factor_gt 0.0306
_refine_ls_shift/su_max 0.003
_refine_ls_shift/su_mean 0.000
_refine_ls_structure_factor_coef Fsqd
_refine_ls_weighting_details 'w=1/[\s^2^(Fo^2^)+(0.0431P)^2^+4.2855P] where P=(Fo^2^+2Fc^2^)/3'
_refine_ls_weighting_scheme calc
_refine_ls_wR_factor_gt 0.0826
_refine_ls_wR_factor_ref 0.0874
_reflns_Friedel_coverage 0.000
_reflns_number_gt 5273
_reflns_number_total 6286
_reflns_threshold_expression 'I > 2\s(I)'
_cod_data_source_file d5ra03275j2.cif
_cod_data_source_block qpdcl_needle_autored
_cod_original_cell_volume 2340.36(6)
_cod_database_code 7250815
_shelx_shelxl_version_number 2018/3
_chemical_oxdiff_formula 'C18 H19 Cl2 N2 Pd2'
_shelx_space_group_comment
;
The symmetry employed for this shelxl refinement is uniquely defined
by the following loop, which should always be used as a source of
symmetry information in preference to the above space-group names.
They are only intended as comments.
;
_shelx_estimated_absorpt_t_max 0.824
_shelx_estimated_absorpt_t_min 0.558
_olex2_refinement_description
;
1. Fixed Uiso
 At 1.2 times of:
  All C(H) groups, All N(H) groups
 At 1.5 times of:
  All O(H,H) groups
2. Restrained distances
 Pd1-H1B \\sim Pd1-H1C
 with sigma of 0.02
3.a Free rotating group:
 O1(H1B,H1C)
3.b Rotating group:
 O2(H2B,H2C)
3.c Aromatic/amide H refined with riding coordinates:
 N1(H1), C1(H1A), C2(H2), C3(H3), C5(H5), C6(H6), C7(H7), C8(H8), N2(H2A),
 C10(H10), C11(H11), C12(H12), C14(H14), C15(H15), C16(H16), C17(H17)
;
_olex2_exptl_crystal_mounting_method 'The crystal was mounted on a MITIGEN holder in perfluoroether oil'
_olex2_submission_original_sample_id QPdCl
_olex2_submission_special_instructions 'No special instructions were received'
_oxdiff_exptl_absorpt_empirical_details
;
Empirical correction (ABSPACK) includes:
- Absorption correction using spherical harmonics
- Frame scaling
;
_oxdiff_exptl_absorpt_empirical_full_max 1.480
_oxdiff_exptl_absorpt_empirical_full_min 0.610

loop_
_space_group_symop_operation_xyz
'x, y, z'
'-x, y+1/2, -z+1/2'
'-x, -y, -z'
'x, -y-1/2, z-1/2'

loop_
_atom_site_label
_atom_site_type_symbol
_atom_site_fract_x
_atom_site_fract_y
_atom_site_fract_z
_atom_site_U_iso_or_equiv
_atom_site_adp_type
_atom_site_occupancy
_atom_site_site_symmetry_order
_atom_site_calc_flag
_atom_site_refinement_flags_posn
_atom_site_refinement_flags_adp
_atom_site_refinement_flags_occupancy
_atom_site_disorder_assembly
_atom_site_disorder_group
Pd1 Pd 0.48791(2) 0.21721(3) 0.24930(2) 0.00938(7) Uani 1 1 d D . . . .
Cl1 Cl 0.49336(4) 0.46980(8) 0.33695(3) 0.01452(13) Uani 1 1 d . . . . .
Cl2 Cl 0.31801(4) 0.17530(9) 0.22792(3) 0.01620(13) Uani 1 1 d . . . . .
Cl3 Cl 0.52002(4) -0.02780(8) 0.33928(3) 0.01609(13) Uani 1 1 d . . . . .
O1 O 0.64097(13) 0.2622(3) 0.25623(11) 0.0233(4) Uani 1 1 d G . . . .
H1B H 0.667995 0.364896 0.259157 0.035 Uiso 1 1 d DG U . . .
H1C H 0.683189 0.183607 0.258971 0.035 Uiso 1 1 d DG U . . .
Pd2 Pd 0.99099(2) 0.47184(3) 0.74928(2) 0.00970(7) Uani 1 1 d . . . . .
Cl4 Cl 1.01308(4) 0.22389(8) 0.83899(3) 0.01498(13) Uani 1 1 d . . . . .
Cl5 Cl 1.00546(4) 0.22462(8) 0.66242(3) 0.01566(13) Uani 1 1 d . . . . .
Cl6 Cl 0.81899(4) 0.43030(9) 0.73341(3) 0.01653(13) Uani 1 1 d . . . . .
O2 O 1.14522(12) 0.5101(3) 0.76734(9) 0.0187(4) Uani 1 1 d . . . . .
H2B H 1.158569 0.614911 0.752635 0.028 Uiso 1 1 d R U . . .
H2C H 1.169478 0.433593 0.743351 0.028 Uiso 1 1 d R U . . .
N1 N 0.25463(16) 0.1432(3) 0.59115(11) 0.0198(5) Uani 1 1 d . . . . .
H1 H 0.290782 0.177901 0.626200 0.024 Uiso 1 1 calc R U . . .
C1 C 0.18020(19) 0.0628(4) 0.59912(14) 0.0224(6) Uani 1 1 d . . . . .
H1A H 0.167021 0.044218 0.642068 0.027 Uiso 1 1 calc R U . . .
C2 C 0.12062(19) 0.0050(4) 0.54481(15) 0.0228(6) Uani 1 1 d . . . . .
H2 H 0.067210 -0.052584 0.550742 0.027 Uiso 1 1 calc R U . . .
C3 C 0.14027(18) 0.0323(4) 0.48275(14) 0.0196(6) Uani 1 1 d . . . . .
H3 H 0.100422 -0.006683 0.445588 0.024 Uiso 1 1 calc R U . . .
C4 C 0.22001(17) 0.1188(4) 0.47433(13) 0.0163(5) Uani 1 1 d . . . . .
C5 C 0.24351(19) 0.1541(4) 0.41175(13) 0.0198(5) Uani 1 1 d . . . . .
H5 H 0.204901 0.119833 0.373252 0.024 Uiso 1 1 calc R U . . .
C6 C 0.3215(2) 0.2371(4) 0.40675(14) 0.0213(6) Uani 1 1 d . . . . .
H6 H 0.337183 0.258592 0.364712 0.026 Uiso 1 1 calc R U . . .
C7 C 0.37918(19) 0.2916(4) 0.46373(15) 0.0204(6) Uani 1 1 d . . . . .
H7 H 0.433052 0.349583 0.459279 0.024 Uiso 1 1 calc R U . . .
C8 C 0.35850(19) 0.2620(4) 0.52543(14) 0.0182(5) Uani 1 1 d . . . . .
H8 H 0.397193 0.299084 0.563490 0.022 Uiso 1 1 calc R U . . .
C9 C 0.27808(18) 0.1749(4) 0.53045(12) 0.0167(5) Uani 1 1 d . . . . .
N2 N 0.74118(17) 0.3332(3) 0.58994(11) 0.0215(5) Uani 1 1 d . . . . .
H2A H 0.775890 0.362845 0.626369 0.026 Uiso 1 1 calc R U . . .
C10 C 0.6645(2) 0.2572(4) 0.59458(15) 0.0234(6) Uani 1 1 d . . . . .
H10 H 0.648070 0.237423 0.636509 0.028 Uiso 1 1 calc R U . . .
C11 C 0.6073(2) 0.2060(4) 0.53816(15) 0.0222(6) Uani 1 1 d . . . . .
H11 H 0.552495 0.150573 0.541571 0.027 Uiso 1 1 calc R U . . .
C12 C 0.63143(19) 0.2366(4) 0.47767(14) 0.0203(6) Uani 1 1 d . . . . .
H12 H 0.593070 0.202542 0.439035 0.024 Uiso 1 1 calc R U . . .
C13 C 0.71349(18) 0.3191(4) 0.47294(13) 0.0176(5) Uani 1 1 d . . . . .
C14 C 0.7414(2) 0.3550(4) 0.41220(14) 0.0228(6) Uani 1 1 d . . . . .
H14 H 0.704802 0.323261 0.372465 0.027 Uiso 1 1 calc R U . . .
C15 C 0.8212(2) 0.4355(4) 0.41052(15) 0.0262(6) Uani 1 1 d . . . . .
H15 H 0.839473 0.459570 0.369506 0.031 Uiso 1 1 calc R U . . .
C16 C 0.8764(2) 0.4829(4) 0.46894(17) 0.0263(7) Uani 1 1 d . . . . .
H16 H 0.931622 0.538021 0.466716 0.032 Uiso 1 1 calc R U . . .
C17 C 0.85180(19) 0.4508(4) 0.52930(15) 0.0222(6) Uani 1 1 d . . . . .
H17 H 0.889220 0.483448 0.568571 0.027 Uiso 1 1 calc R U . . .
C18 C 0.76962(18) 0.3683(4) 0.53116(13) 0.0174(5) Uani 1 1 d . . . . .

loop_
_atom_site_aniso_label
_atom_site_aniso_U_11
_atom_site_aniso_U_22
_atom_site_aniso_U_33
_atom_site_aniso_U_23
_atom_site_aniso_U_13
_atom_site_aniso_U_12
Pd1 0.01032(10) 0.00743(11) 0.01010(11) -0.00010(6) 0.00063(7) 0.00017(6)
Cl1 0.0197(3) 0.0114(3) 0.0127(3) 0.0003(2) 0.0034(2) -0.0009(2)
Cl2 0.0126(3) 0.0175(3) 0.0183(3) 0.0007(2) 0.0017(2) 0.0002(2)
Cl3 0.0234(3) 0.0121(3) 0.0120(3) 0.0002(2) 0.0005(2) 0.0010(2)
O1 0.0144(9) 0.0175(10) 0.0374(12) -0.0045(9) 0.0023(9) -0.0001(8)
Pd2 0.01051(10) 0.00777(12) 0.01057(11) -0.00013(6) 0.00082(7) -0.00026(6)
Cl4 0.0198(3) 0.0122(3) 0.0126(3) 0.0005(2) 0.0011(2) -0.0003(2)
Cl5 0.0221(3) 0.0119(3) 0.0135(3) 0.0000(2) 0.0042(2) 0.0019(2)
Cl6 0.0128(3) 0.0189(3) 0.0177(3) -0.0027(2) 0.0017(2) -0.0001(2)
O2 0.0152(9) 0.0182(9) 0.0226(10) 0.0018(8) 0.0031(7) -0.0001(8)
N1 0.0221(12) 0.0217(12) 0.0151(11) 0.0000(9) 0.0010(9) 0.0048(10)
C1 0.0234(14) 0.0228(14) 0.0223(14) 0.0045(11) 0.0075(11) 0.0051(12)
C2 0.0160(13) 0.0239(14) 0.0295(16) 0.0033(12) 0.0062(11) 0.0019(11)
C3 0.0161(13) 0.0190(14) 0.0231(14) -0.0011(10) 0.0004(10) 0.0024(11)
C4 0.0171(12) 0.0141(12) 0.0168(12) -0.0005(9) -0.0002(10) 0.0037(10)
C5 0.0234(14) 0.0210(14) 0.0141(12) 0.0010(10) 0.0005(10) 0.0046(11)
C6 0.0257(15) 0.0213(14) 0.0181(13) 0.0033(11) 0.0072(11) 0.0052(12)
C7 0.0183(13) 0.0164(14) 0.0265(15) 0.0036(11) 0.0039(11) 0.0010(10)
C8 0.0179(13) 0.0171(13) 0.0183(13) -0.0002(10) -0.0014(10) 0.0008(11)
C9 0.0207(13) 0.0146(12) 0.0145(12) 0.0021(10) 0.0014(10) 0.0034(10)
N2 0.0279(13) 0.0197(12) 0.0153(11) 0.0002(9) -0.0017(9) 0.0040(10)
C10 0.0294(15) 0.0209(14) 0.0210(14) 0.0032(11) 0.0076(12) 0.0049(12)
C11 0.0202(14) 0.0187(14) 0.0277(15) 0.0015(11) 0.0041(11) 0.0028(11)
C12 0.0214(14) 0.0179(13) 0.0197(14) -0.0023(11) -0.0026(11) 0.0042(11)
C13 0.0201(13) 0.0151(12) 0.0164(12) -0.0004(10) -0.0008(10) 0.0052(10)
C14 0.0269(15) 0.0240(15) 0.0168(13) 0.0008(11) 0.0009(11) 0.0063(12)
C15 0.0282(16) 0.0276(16) 0.0242(15) 0.0061(12) 0.0085(12) 0.0088(13)
C16 0.0203(14) 0.0216(15) 0.0374(18) 0.0084(13) 0.0058(13) 0.0015(12)
C17 0.0214(14) 0.0177(14) 0.0254(15) 0.0001(11) -0.0031(11) 0.0029(11)
C18 0.0211(13) 0.0140(12) 0.0161(12) -0.0007(10) 0.0001(10) 0.0036(11)

loop_
_atom_type_symbol
_atom_type_description
_atom_type_scat_dispersion_real
_atom_type_scat_dispersion_imag
_atom_type_scat_source
C C 0.0033 0.0016 'International Tables Vol C Tables 4.2.6.8 and 6.1.1.4'
H H 0.0000 0.0000 'International Tables Vol C Tables 4.2.6.8 and 6.1.1.4'
Cl Cl 0.1484 0.1585 'International Tables Vol C Tables 4.2.6.8 and 6.1.1.4'
N N 0.0061 0.0033 'International Tables Vol C Tables 4.2.6.8 and 6.1.1.4'
O O 0.0106 0.0060 'International Tables Vol C Tables 4.2.6.8 and 6.1.1.4'
Pd Pd -0.9988 1.0072 'International Tables Vol C Tables 4.2.6.8 and 6.1.1.4'

loop_
_exptl_crystal_face_index_h
_exptl_crystal_face_index_k
_exptl_crystal_face_index_l
_exptl_crystal_face_perp_dist
2 0 -1 0.0384
-2 0 1 0.0513
0 -2 1 0.1289
0 0 -1 0.0505
1 0 2 0.0619
-1 0 -2 0.0469
-2 -1 2 0.1052
2 1 -2 0.1184
1 0 1 0.0568
-1 0 -1 0.0473
1 0 0 0.0455
-1 0 0 0.0503
-1 1 -1 0.1454
-2 1 0 0.1256
-1 1 0 0.1437
-1 2 1 0.1432
-2 1 2 0.1121
-1 0 2 0.0461

loop_
_geom_angle_atom_site_label_1
_geom_angle_atom_site_label_2
_geom_angle_atom_site_label_3
_geom_angle
_geom_angle_site_symmetry_1
_geom_angle_site_symmetry_3
_geom_angle_publ_flag
Cl1 Pd1 Cl1 171.884(9) . 2_645 ?
Cl1 Pd1 Cl3 87.18(2) . 2_655 ?
Cl1 Pd1 Cl3 92.13(2) 2_645 2_655 ?
Cl2 Pd1 Cl1 97.41(2) . . ?
Cl2 Pd1 Cl1 90.70(2) . 2_645 ?
Cl2 Pd1 Cl3 96.34(2) . . ?
Cl2 Pd1 Cl3 91.85(2) . 2_655 ?
Cl3 Pd1 Cl1 87.69(2) . 2_645 ?
Cl3 Pd1 Cl1 91.85(2) . . ?
Cl3 Pd1 Cl3 171.808(9) . 2_655 ?
O1 Pd1 Cl1 85.91(5) . 2_645 ?
O1 Pd1 Cl1 85.98(5) . . ?
O1 Pd1 Cl2 173.65(6) . . ?
O1 Pd1 Cl3 82.93(6) . 2_655 ?
O1 Pd1 Cl3 88.89(6) . . ?
Pd1 Cl1 Pd1 91.990(19) . 2_655 ?
Pd1 Cl3 Pd1 91.751(19) . 2_645 ?
Pd1 O1 H1B 126.2 . . ?
Pd1 O1 H1C 129.2 . . ?
H1B O1 H1C 104.5 . . ?
Cl4 Pd2 Cl4 173.967(9) . 2_756 ?
Cl4 Pd2 Cl5 88.23(2) . . ?
Cl4 Pd2 Cl5 87.76(2) 2_756 2_756 ?
Cl4 Pd2 Cl5 91.84(2) . 2_756 ?
Cl4 Pd2 Cl6 94.77(2) 2_756 . ?
Cl4 Pd2 Cl6 91.26(2) . . ?
Cl5 Pd2 Cl4 91.54(2) . 2_756 ?
Cl5 Pd2 Cl5 173.949(9) . 2_756 ?
Cl5 Pd2 Cl6 94.83(2) 2_756 . ?
Cl5 Pd2 Cl6 91.21(2) . . ?
O2 Pd2 Cl4 87.54(5) . . ?
O2 Pd2 Cl4 86.44(5) . 2_756 ?
O2 Pd2 Cl5 83.69(5) . 2_756 ?
O2 Pd2 Cl5 90.27(5) . . ?
O2 Pd2 Cl6 178.06(5) . . ?
Pd2 Cl4 Pd2 91.76(2) . 2_746 ?
Pd2 Cl5 Pd2 91.58(2) . 2_746 ?
Pd2 O2 H2B 109.7 . . ?
Pd2 O2 H2C 109.6 . . ?
H2B O2 H2C 104.2 . . ?
C1 N1 H1 118.5 . . ?
C1 N1 C9 122.9(3) . . ?
C9 N1 H1 118.5 . . ?
N1 C1 H1A 119.7 . . ?
N1 C1 C2 120.6(3) . . ?
C2 C1 H1A 119.7 . . ?
C1 C2 H2 120.3 . . ?
C3 C2 C1 119.3(3) . . ?
C3 C2 H2 120.3 . . ?
C2 C3 H3 120.0 . . ?
C2 C3 C4 120.0(3) . . ?
C4 C3 H3 120.0 . . ?
C3 C4 C5 122.8(3) . . ?
C9 C4 C3 118.8(3) . . ?
C9 C4 C5 118.4(3) . . ?
C4 C5 H5 119.9 . . ?
C6 C5 C4 120.2(3) . . ?
C6 C5 H5 119.9 . . ?
C5 C6 H6 119.7 . . ?
C5 C6 C7 120.6(3) . . ?
C7 C6 H6 119.7 . . ?
C6 C7 H7 119.4 . . ?
C8 C7 C6 121.2(3) . . ?
C8 C7 H7 119.4 . . ?
C7 C8 H8 121.0 . . ?
C7 C8 C9 118.1(3) . . ?
C9 C8 H8 121.0 . . ?
N1 C9 C4 118.4(3) . . ?
N1 C9 C8 120.0(2) . . ?
C4 C9 C8 121.6(2) . . ?
C10 N2 H2A 118.2 . . ?
C10 N2 C18 123.5(3) . . ?
C18 N2 H2A 118.2 . . ?
N2 C10 H10 119.8 . . ?
N2 C10 C11 120.4(3) . . ?
C11 C10 H10 119.8 . . ?
C10 C11 H11 120.4 . . ?
C12 C11 C10 119.3(3) . . ?
C12 C11 H11 120.4 . . ?
C11 C12 H12 120.0 . . ?
C11 C12 C13 120.1(3) . . ?
C13 C12 H12 120.0 . . ?
C14 C13 C12 122.6(3) . . ?
C14 C13 C18 118.5(3) . . ?
C18 C13 C12 119.0(3) . . ?
C13 C14 H14 120.0 . . ?
C15 C14 C13 120.1(3) . . ?
C15 C14 H14 120.0 . . ?
C14 C15 H15 119.7 . . ?
C14 C15 C16 120.7(3) . . ?
C16 C15 H15 119.7 . . ?
C15 C16 H16 119.4 . . ?
C17 C16 C15 121.3(3) . . ?
C17 C16 H16 119.4 . . ?
C16 C17 H17 120.9 . . ?
C16 C17 C18 118.2(3) . . ?
C18 C17 H17 120.9 . . ?
N2 C18 C13 117.7(3) . . ?
N2 C18 C17 120.9(3) . . ?
C17 C18 C13 121.3(3) . . ?

loop_
_geom_bond_atom_site_label_1
_geom_bond_atom_site_label_2
_geom_bond_distance
_geom_bond_site_symmetry_2
_geom_bond_publ_flag
Pd1 Cl1 2.6087(6) . ?
Pd1 Cl1 2.6150(6) 2_645 ?
Pd1 Cl2 2.5937(6) . ?
Pd1 Cl3 2.6018(6) . ?
Pd1 Cl3 2.6323(6) 2_655 ?
Pd1 O1 2.354(2) . ?
O1 H1B 0.8703 . ?
O1 H1C 0.8699 . ?
Pd2 Cl4 2.6061(6) . ?
Pd2 Cl4 2.6163(6) 2_756 ?
Pd2 Cl5 2.6094(6) . ?
Pd2 Cl5 2.6214(6) 2_756 ?
Pd2 Cl6 2.6260(6) . ?
Pd2 O2 2.3544(19) . ?
O2 H2B 0.8764 . ?
O2 H2C 0.8765 . ?
N1 H1 0.8800 . ?
N1 C1 1.323(4) . ?
N1 C9 1.377(3) . ?
C1 H1A 0.9500 . ?
C1 C2 1.401(4) . ?
C2 H2 0.9500 . ?
C2 C3 1.377(4) . ?
C3 H3 0.9500 . ?
C3 C4 1.418(4) . ?
C4 C5 1.419(4) . ?
C4 C9 1.412(4) . ?
C5 H5 0.9500 . ?
C5 C6 1.365(4) . ?
C6 H6 0.9500 . ?
C6 C7 1.419(4) . ?
C7 H7 0.9500 . ?
C7 C8 1.378(4) . ?
C8 H8 0.9500 . ?
C8 C9 1.413(4) . ?
N2 H2A 0.8800 . ?
N2 C10 1.323(4) . ?
N2 C18 1.377(4) . ?
C10 H10 0.9500 . ?
C10 C11 1.398(4) . ?
C11 H11 0.9500 . ?
C11 C12 1.376(4) . ?
C12 H12 0.9500 . ?
C12 C13 1.418(4) . ?
C13 C14 1.413(4) . ?
C13 C18 1.415(4) . ?
C14 H14 0.9500 . ?
C14 C15 1.368(4) . ?
C15 H15 0.9500 . ?
C15 C16 1.408(5) . ?
C16 H16 0.9500 . ?
C16 C17 1.378(4) . ?
C17 H17 0.9500 . ?
C17 C18 1.409(4) . ?

loop_
_geom_torsion_atom_site_label_1
_geom_torsion_atom_site_label_2
_geom_torsion_atom_site_label_3
_geom_torsion_atom_site_label_4
_geom_torsion
_geom_torsion_site_symmetry_1
_geom_torsion_site_symmetry_2
_geom_torsion_site_symmetry_3
_geom_torsion_site_symmetry_4
_geom_torsion_publ_flag
N1 C1 C2 C3 0.1(4) . . . . ?
C1 N1 C9 C4 -0.1(4) . . . . ?
C1 N1 C9 C8 179.8(3) . . . . ?
C1 C2 C3 C4 -0.2(4) . . . . ?
C2 C3 C4 C5 -178.8(3) . . . . ?
C2 C3 C4 C9 0.2(4) . . . . ?
C3 C4 C5 C6 -179.7(3) . . . . ?
C3 C4 C9 N1 0.0(4) . . . . ?
C3 C4 C9 C8 -179.9(3) . . . . ?
C4 C5 C6 C7 -1.0(4) . . . . ?
C5 C4 C9 N1 179.0(2) . . . . ?
C5 C4 C9 C8 -0.9(4) . . . . ?
C5 C6 C7 C8 0.2(4) . . . . ?
C6 C7 C8 C9 0.2(4) . . . . ?
C7 C8 C9 N1 -179.8(3) . . . . ?
C7 C8 C9 C4 0.1(4) . . . . ?
C9 N1 C1 C2 0.1(4) . . . . ?
C9 C4 C5 C6 1.3(4) . . . . ?
N2 C10 C11 C12 -0.5(4) . . . . ?
C10 N2 C18 C13 -0.3(4) . . . . ?
C10 N2 C18 C17 179.5(3) . . . . ?
C10 C11 C12 C13 0.1(4) . . . . ?
C11 C12 C13 C14 -179.6(3) . . . . ?
C11 C12 C13 C18 0.2(4) . . . . ?
C12 C13 C14 C15 179.8(3) . . . . ?
C12 C13 C18 N2 -0.1(4) . . . . ?
C12 C13 C18 C17 -179.9(3) . . . . ?
C13 C14 C15 C16 0.2(5) . . . . ?
C14 C13 C18 N2 179.7(2) . . . . ?
C14 C13 C18 C17 -0.2(4) . . . . ?
C14 C15 C16 C17 -0.3(5) . . . . ?
C15 C16 C17 C18 0.2(4) . . . . ?
C16 C17 C18 N2 -179.8(3) . . . . ?
C16 C17 C18 C13 0.0(4) . . . . ?
C18 N2 C10 C11 0.6(4) . . . . ?
C18 C13 C14 C15 0.1(4) . . . . ?

loop_
_exptl_oxdiff_crystal_face_indexfrac_h
_exptl_oxdiff_crystal_face_indexfrac_k
_exptl_oxdiff_crystal_face_indexfrac_l
_exptl_oxdiff_crystal_face_x
_exptl_oxdiff_crystal_face_y
_exptl_oxdiff_crystal_face_z
2.0006 0.0005 -1.0014 -0.0392 -0.0422 -0.0753
-2.0006 -0.0005 1.0014 0.0392 0.0422 0.0753
0.0030 -2.0010 1.0021 -0.0986 -0.1111 0.1229
-0.0002 -0.0001 -1.0004 -0.0247 0.0227 -0.0091
1.0008 0.0005 2.0004 0.0422 -0.0777 -0.0148
-1.0008 -0.0005 -2.0004 -0.0422 0.0777 0.0148
-1.9990 -1.0009 2.0027 0.0023 -0.0247 0.1413
1.9990 1.0009 -2.0027 -0.0023 0.0247 -0.1413
1.0006 0.0004 1.0000 0.0175 -0.0551 -0.0239
-1.0006 -0.0004 -1.0000 -0.0175 0.0551 0.0239
1.0004 0.0003 -0.0005 -0.0072 -0.0324 -0.0331
-1.0004 -0.0003 0.0005 0.0072 0.0324 0.0331
-1.0020 1.0002 -1.0008 0.0442 0.0993 -0.0329
-2.0022 1.0000 0.0001 0.0761 0.1091 0.0093
-1.0018 1.0003 -0.0003 0.0689 0.0766 -0.0238
-1.0029 2.0009 0.9993 0.1553 0.0982 -0.0715
-2.0017 1.0002 2.0010 0.1256 0.0637 0.0276
-1.0000 -0.0001 2.0014 0.0567 -0.0129 0.0514
